data_9016761
loop_
_publ_author_name
'Wallace, J. H.'
'Wenk, H. R.'

_publ_section_title
;
 Structure variation in low cordierites
 Note: sample sci 552
;
_journal_name_full 'American Mineralogist'
_journal_page_first 96
_journal_page_last 111
_journal_volume 65
_journal_year 1980
_chemical_compound_source 'contact of Bergell granite, Switzerland'
_chemical_formula_sum 'Al3.856 Fe0.772 H0.72 Mg1.176 O18.72 Si4.878'
_chemical_name_mineral Cordierite
_space_group_IT_number 66
_space_group_name_Hall '-C 2 2c'
_space_group_name_H-M_alt 'C c c m'
_symmetry_space_group_name_H-M 'C c c m'
_cell_angle_alpha 90
_cell_angle_beta 90
_cell_angle_gamma 90
_cell_formula_units_Z 4
_cell_length_a 17.140
_cell_length_b 9.769
_cell_length_c 9.321
_cell_volume 1560.714
_database_code_amcsd 0000769
_exptl_crystal_density_diffrn 2.609
_cod_data_source_file inputs/fixed/downloads/00/00847.cif
_cod_data_source_block 00847
_cod_original_formula_sum 'Mg1.176 Fe.772 Al3.856 Si4.878 O18.72 H.72'
_cod_database_code 9016761

loop_
_space_group_symop_operation_xyz
x,y,z
1/2+x,1/2+y,z
x,-y,1/2+z
1/2+x,1/2-y,1/2+z
-x,y,1/2-z
1/2-x,1/2+y,1/2-z
-x,y,1/2+z
1/2-x,1/2+y,1/2+z
x,-y,1/2-z
1/2+x,1/2-y,1/2-z
x,y,-z
1/2+x,1/2+y,-z
-x,-y,z
1/2-x,1/2-y,z
-x,-y,-z
1/2-x,1/2-y,-z

loop_
_atom_site_aniso_label
_atom_site_aniso_U_11
_atom_site_aniso_U_22
_atom_site_aniso_U_33
_atom_site_aniso_U_12
_atom_site_aniso_U_13
_atom_site_aniso_U_23
Mg1 0.00417 0.00614 0.00929 0.00000 0.00000 -0.00014
Fe1 0.00417 0.00614 0.00929 0.00000 0.00000 -0.00014
Al1 0.00655 0.00687 0.00629 0.00110 0.00000 0.00000
Si2 0.00387 0.00609 0.00480 0.00000 0.00000 0.00000
Al2 0.00387 0.00609 0.00480 0.00000 0.00000 0.00000
Si3 0.00432 0.00493 0.00616 0.00042 0.00000 0.00000
Si4 0.00342 0.00590 0.00546 -0.00076 0.00000 0.00000
Al5 0.00238 0.00566 0.00555 0.00059 0.00000 0.00000
Si5 0.00238 0.00566 0.00555 0.00059 0.00000 0.00000
O1 0.01101 0.00923 0.00907 -0.00051 0.00283 -0.00023
O2 0.00804 0.01160 0.00982 -0.00127 0.00105 -0.00397
O3 0.00878 0.01102 0.00933 0.00161 -0.00138 -0.00166
O4 0.00536 0.01852 0.01963 -0.00195 0.00000 0.00000
O5 0.01176 0.01252 0.01800 0.00475 0.00000 0.00000
O6 0.01250 0.00846 0.01734 -0.00144 0.00000 0.00000
O-H1 0.26789 0.12087 0.08363 0.00000 0.00000 0.00000
O-H2 0.02977 0.00483 0.03961 0.00000 0.00000 0.00000

loop_
_atom_site_label
_atom_site_fract_x
_atom_site_fract_y
_atom_site_fract_z
_atom_site_occupancy
_atom_site_type_symbol
_atom_site_attached_hydrogens
Mg1 0.33733 0.00000 0.25000 0.58800 Mg 0
Fe1 0.33733 0.00000 0.25000 0.38600 Fe 0
Al1 0.25000 0.25000 0.25006 0.97800 Al 0
Si2 0.00000 0.50000 0.25000 0.88000 Si 0
Al2 0.00000 0.50000 0.25000 0.09800 Al 0
Si3 0.19135 0.07844 0.00000 0.98300 Si 0
Si4 0.13502 -0.23589 0.00000 0.96900 Si 0
Al5 0.05032 0.30749 0.00000 0.90100 Al 0
Si5 0.05032 0.30749 0.00000 0.04700 Si 0
O1 0.24563 -0.10374 0.35836 1.00000 O 0
O2 0.06144 -0.41538 0.34922 1.00000 O 0
O3 -0.17322 -0.30721 0.35803 1.00000 O 0
O4 0.04348 -0.24780 0.00000 1.00000 O 0
O5 0.12130 0.18419 0.00000 1.00000 O 0
O6 0.16362 -0.07814 0.00000 1.00000 O 0
O-H1 0.00000 0.00000 0.25000 0.60000 O 1
O-H2 0.00000 0.00000 0.00000 0.12000 O 1

loop_
_cod_changelog_entry_id
_cod_changelog_entry_author
_cod_changelog_entry_date
_cod_changelog_entry_text
1
;cod-tools version 3.8.0
Id: cif_guess_AMCSD_atom_types 9574 2023-05-10 09:00:05Z saulius
;
2023-05-10T18:57:20+03:00
;Derived atom types and hydrogen counts
from atom names that follow the AMCSD naming convention
(Wat == water, O-H == hydroxyl).
;

loop_
_cod_related_entry_id
_cod_related_entry_database
_cod_related_entry_code
1 AMCSD 0000769
